data_1538417
loop_
_publ_author_name
'Mondet, S.'
'Rimsky, A.'
'Borene, J.'
'Freundlich, W.'

_publ_section_title
;
 Structure cristalline de la phase W V2 O7
;
_journal_name_full
;
Comptes Rendus Hebdomadaires des Seances de l'Academie des Sciences, Serie C, 
Sciences Chimiques (1966-)
;
_journal_page_first 1145
_journal_page_last 1148
_journal_volume 266
_journal_year 1968
_chemical_formula_sum 'O7 V2 W'
_chemical_name_systematic 'W V2 O7'
_space_group_IT_number 5
_symmetry_space_group_name_Hall 'C 2y'
_symmetry_space_group_name_H-M 'C 1 2 1'
_cell_angle_alpha 90
_cell_angle_beta 90
_cell_angle_gamma 90
_cell_formula_units_Z 6
_cell_length_a 24.4
_cell_length_b 7.44
_cell_length_c 3.95
_cell_volume 717.067
_citation_journal_id_ASTM CHDCAQ
_cod_data_source_file Mondet_CHDCAQ_1968_1618.cif
_cod_data_source_block O7V2W1
_cod_original_cell_volume 717.0672
_cod_original_formula_sum 'O7 V2 W1'
_cod_database_code 1538417

loop_
_symmetry_equiv_pos_as_xyz
x,y,z
-x,y,-z
x+1/2,y+1/2,z
-x+1/2,y+1/2,-z

loop_
_atom_site_label
_atom_site_type_symbol
_atom_site_fract_x
_atom_site_fract_y
_atom_site_fract_z
_atom_site_occupancy
_atom_site_U_iso_or_equiv
O3 O-2 0 0.243 0 1 0.0
O1 O-2 0 0.754 0 1 0.0
V4 V+4 0.149 0.515 0.148 0.5 0.0
O4 O-2 0.167 0.713 0.051 1 0.0
O9 O-2 0.149 0.04 0.59 0.5 0.0
O12 O-2 0 0.524 0.577 0.5 0.0
O2 O-2 0.086 0.042 0.033 1 0.0
V3 V+4 0.149 -0.01 0.179 0.5 0.0
W3 W+6 0.25 0.267 0.005 1 0.0
O13 O-2 0.252 0.756 0.457 1 0.0
O11 O-2 0 0.024 0.5 0.5 0.0
O14 O-2 0.25 0.528 0.079 1 0.0
O10 O-2 0.17 0.48 0.658 0.5 0.0
O6 O-2 0.086 0.542 -0.062 1 0.0
O8 O-2 0.12 0.318 0.423 1 0.0
V1 V+4 0.111 0.801 0.864 1 0.0
W1 W+6 0 0.013 0 0.5 0.0
W2 W+6 0 0.496 0 0.5 0.0
O7 O-2 0.12 0.811 0.386 1 0.0
O5 O-2 0.177 0.224 -0.051 1 0.0
V2 V+4 0.114 0.271 0.82 1 0.0
